data_4063751
loop_
_publ_author_name
'Tran, Tommy'
'Chow, Catherine'
'Zimmerman, Amanda C.'
'Thibault, Michelle E.'
'McNeil, W. Stephen'
'Legzdins, Peter'

_publ_section_title
;
 Differing Reactions of Functionalized Hydrocarbons with
 Cp*M(NO)(alkyl)(\h3-allyl) Complexes of Molybdenum and Tungsten
;
_journal_issue 4
_journal_name_full Organometallics
_journal_page_first 738
_journal_paper_doi 10.1021/om100909m
_journal_volume 30
_journal_year 2011
_chemical_formula_moiety 'C23 H36 Mo1 N2 O1'
_chemical_formula_sum 'C23 H36 Mo N2 O'
_chemical_formula_weight 452.48
_chemical_name_systematic
;
 ?
;
_space_group_IT_number 61
_symmetry_cell_setting orthorhombic
_symmetry_space_group_name_Hall '-P 2ac 2ab'
_symmetry_space_group_name_H-M 'P b c a'
_atom_sites_solution_hydrogens geom
_atom_sites_solution_primary direct
_atom_sites_solution_secondary difmap
_audit_creation_method SHELXL-97
_cell_angle_alpha 90.00
_cell_angle_beta 90.00
_cell_angle_gamma 90.00
_cell_formula_units_Z 8
_cell_length_a 17.536(4)
_cell_length_b 14.112(3)
_cell_length_c 18.461(4)
_cell_measurement_reflns_used 2469
_cell_measurement_temperature 103(2)
_cell_measurement_theta_max 54.180
_cell_measurement_theta_min 4.987
_cell_volume 4568.5(17)
_computing_molecular_graphics 'Ortep-3 for Windows (Farrugia, 1997)'
_computing_publication_material 'WinGX publication routines (Farrugia, 1999)'
_computing_structure_refinement 'SHELXL-97 (Sheldrick, 1997)'
_computing_structure_solution 'SIR92 (Giacovazzo et al, 1993)'
_diffrn_ambient_temperature 103(2)
_diffrn_measured_fraction_theta_full 0.991
_diffrn_measured_fraction_theta_max 0.991
_diffrn_measurement_device_type 'Bruker X8 Apex II'
_diffrn_measurement_method 'area detector'
_diffrn_radiation_monochromator graphite
_diffrn_radiation_source 'fine-focus sealed tube'
_diffrn_radiation_type MoK\a
_diffrn_radiation_wavelength 0.71073
_diffrn_reflns_av_R_equivalents 0.0890
_diffrn_reflns_av_sigmaI/netI 0.0842
_diffrn_reflns_limit_h_max 20
_diffrn_reflns_limit_h_min -22
_diffrn_reflns_limit_k_max 17
_diffrn_reflns_limit_k_min -18
_diffrn_reflns_limit_l_max 23
_diffrn_reflns_limit_l_min -23
_diffrn_reflns_number 21820
_diffrn_reflns_theta_full 27.60
_diffrn_reflns_theta_max 27.60
_diffrn_reflns_theta_min 2.16
_exptl_absorpt_coefficient_mu 0.588
_exptl_absorpt_correction_T_max 0.9825
_exptl_absorpt_correction_T_min 0.8797
_exptl_absorpt_correction_type multi-scan
_exptl_crystal_colour orange
_exptl_crystal_density_diffrn 1.316
_exptl_crystal_density_method 'not measured'
_exptl_crystal_description needle
_exptl_crystal_F_000 1904
_exptl_crystal_size_max 0.25
_exptl_crystal_size_mid 0.03
_exptl_crystal_size_min 0.03
_refine_diff_density_max 0.785
_refine_diff_density_min -0.559
_refine_diff_density_rms 0.101
_refine_ls_extinction_method none
_refine_ls_goodness_of_fit_ref 0.985
_refine_ls_hydrogen_treatment constr
_refine_ls_matrix_type full
_refine_ls_number_parameters 252
_refine_ls_number_reflns 5254
_refine_ls_number_restraints 0
_refine_ls_restrained_S_all 0.985
_refine_ls_R_factor_all 0.0995
_refine_ls_R_factor_gt 0.0410
_refine_ls_shift/su_max 0.015
_refine_ls_shift/su_mean 0.000
_refine_ls_structure_factor_coef Fsqd
_refine_ls_weighting_details 'calc w=1/[\s^2^(Fo^2^)+(0.0379P)^2^+0.0000P] where P=(Fo^2^+2Fc^2^)/3'
_refine_ls_weighting_scheme calc
_refine_ls_wR_factor_gt 0.0778
_refine_ls_wR_factor_ref 0.0949
_reflns_number_gt 3132
_reflns_number_total 5254
_reflns_threshold_expression >2sigma(I)
_cod_data_source_file om100909m_si_002.cif
_cod_data_source_block 9
_cod_original_cell_volume 4568.6(17)
_cod_database_code 4063751

loop_
_symmetry_equiv_pos_as_xyz
'x, y, z'
'-x+1/2, -y, z+1/2'
'x+1/2, -y+1/2, -z'
'-x, y+1/2, -z+1/2'
'-x, -y, -z'
'x-1/2, y, -z-1/2'
'-x-1/2, y-1/2, z'
'x, -y-1/2, z-1/2'

loop_
_atom_site_label
_atom_site_type_symbol
_atom_site_fract_x
_atom_site_fract_y
_atom_site_fract_z
_atom_site_U_iso_or_equiv
_atom_site_adp_type
_atom_site_occupancy
_atom_site_symmetry_multiplicity
_atom_site_calc_flag
_atom_site_refinement_flags
C1 C -0.1644(2) -0.0812(2) 0.69794(19) 0.0185(8) Uani 1 1 d .
C2 C -0.1787(2) -0.1804(2) 0.70461(18) 0.0179(8) Uani 1 1 d .
C3 C -0.1398(2) -0.2259(2) 0.64717(19) 0.0190(8) Uani 1 1 d .
C4 C -0.0996(2) -0.1559(3) 0.60652(18) 0.0197(8) Uani 1 1 d .
C5 C -0.1181(2) -0.0662(2) 0.63782(19) 0.0182(8) Uani 1 1 d .
C6 C -0.1998(2) -0.0054(2) 0.7457(2) 0.0257(9) Uani 1 1 d .
H6A H -0.1700 0.0531 0.7418 0.039 Uiso 1 1 calc R
H6B H -0.1999 -0.0270 0.7962 0.039 Uiso 1 1 calc R
H6C H -0.2523 0.0066 0.7300 0.039 Uiso 1 1 calc R
C7 C -0.2363(2) -0.2245(3) 0.7541(2) 0.0260(9) Uani 1 1 d .
H7A H -0.2326 -0.1955 0.8022 0.039 Uiso 1 1 calc R
H7B H -0.2264 -0.2927 0.7579 0.039 Uiso 1 1 calc R
H7C H -0.2876 -0.2143 0.7345 0.039 Uiso 1 1 calc R
C8 C -0.1426(2) -0.3296(2) 0.6291(2) 0.0282(9) Uani 1 1 d .
H8A H -0.1789 -0.3400 0.5895 0.042 Uiso 1 1 calc R
H8B H -0.1590 -0.3654 0.6718 0.042 Uiso 1 1 calc R
H8C H -0.0919 -0.3511 0.6141 0.042 Uiso 1 1 calc R
C9 C -0.0575(2) -0.1723(3) 0.53680(18) 0.0288(10) Uani 1 1 d .
H9A H -0.0934 -0.1691 0.4962 0.043 Uiso 1 1 calc R
H9B H -0.0334 -0.2349 0.5379 0.043 Uiso 1 1 calc R
H9C H -0.0182 -0.1235 0.5309 0.043 Uiso 1 1 calc R
C10 C -0.0953(2) 0.0282(3) 0.6063(2) 0.0269(9) Uani 1 1 d .
H10A H -0.1343 0.0493 0.5719 0.040 Uiso 1 1 calc R
H10B H -0.0463 0.0218 0.5812 0.040 Uiso 1 1 calc R
H10C H -0.0904 0.0749 0.6453 0.040 Uiso 1 1 calc R
C11 C -0.0739(2) -0.1638(3) 0.83889(18) 0.0220(8) Uani 1 1 d .
H11A H -0.1247 -0.1391 0.8525 0.026 Uiso 1 1 calc R
H11B H -0.0594 -0.2220 0.8656 0.026 Uiso 1 1 calc R
C12 C -0.0153(2) -0.0954(2) 0.82858(17) 0.0163(8) Uani 1 1 d .
H12 H -0.0330 -0.0284 0.8340 0.020 Uiso 1 1 calc R
C13 C 0.0637(2) -0.1134(3) 0.85868(18) 0.0214(9) Uani 1 1 d .
H13A H 0.1005 -0.0707 0.8345 0.026 Uiso 1 1 calc R
H13B H 0.0788 -0.1795 0.8478 0.026 Uiso 1 1 calc R
C14 C 0.0672(2) -0.0973(2) 0.94064(18) 0.0192(8) Uani 1 1 d .
H14A H 0.0247 -0.1330 0.9630 0.023 Uiso 1 1 calc R
H14B H 0.0576 -0.0292 0.9498 0.023 Uiso 1 1 calc R
C15 C 0.1409(2) -0.1248(2) 0.98021(19) 0.0206(8) Uani 1 1 d .
C16 C 0.1285(2) -0.1087(3) 1.06128(19) 0.0292(9) Uani 1 1 d .
H16A H 0.1218 -0.0408 1.0706 0.044 Uiso 1 1 calc R
H16B H 0.1729 -0.1319 1.0882 0.044 Uiso 1 1 calc R
H16C H 0.0828 -0.1430 1.0770 0.044 Uiso 1 1 calc R
C17 C 0.1598(2) -0.2295(3) 0.9676(2) 0.0326(10) Uani 1 1 d .
H17A H 0.1156 -0.2685 0.9806 0.049 Uiso 1 1 calc R
H17B H 0.2035 -0.2475 0.9977 0.049 Uiso 1 1 calc R
H17C H 0.1724 -0.2395 0.9164 0.049 Uiso 1 1 calc R
C18 C 0.2078(2) -0.0647(3) 0.9541(2) 0.0300(10) Uani 1 1 d .
H18A H 0.2147 -0.0738 0.9019 0.045 Uiso 1 1 calc R
H18B H 0.2542 -0.0839 0.9797 0.045 Uiso 1 1 calc R
H18C H 0.1973 0.0023 0.9640 0.045 Uiso 1 1 calc R
C19 C 0.0577(2) 0.0191(3) 0.70101(19) 0.0218(9) Uani 1 1 d .
H19 H 0.0231 0.0461 0.7348 0.026 Uiso 1 1 calc R
C20 C 0.1115(2) 0.0767(3) 0.6698(2) 0.0240(9) Uani 1 1 d .
H20 H 0.1135 0.1421 0.6818 0.029 Uiso 1 1 calc R
C21 C 0.1625(2) 0.0392(3) 0.6210(2) 0.0283(10) Uani 1 1 d .
H21 H 0.1997 0.0780 0.5983 0.034 Uiso 1 1 calc R
C22 C 0.1582(2) -0.0566(3) 0.6059(2) 0.0265(9) Uani 1 1 d .
H22 H 0.1929 -0.0849 0.5728 0.032 Uiso 1 1 calc R
C23 C 0.1030(2) -0.1104(3) 0.63923(18) 0.0200(8) Uani 1 1 d .
H23 H 0.1009 -0.1763 0.6290 0.024 Uiso 1 1 calc R
N1 N 0.01327(17) -0.26240(19) 0.72622(15) 0.0184(6) Uani 1 1 d .
N2 N 0.05167(17) -0.07356(19) 0.68603(15) 0.0171(6) Uani 1 1 d .
O1 O 0.05279(15) -0.33357(16) 0.72312(14) 0.0300(6) Uani 1 1 d .
Mo1 Mo -0.045090(17) -0.160355(19) 0.722750(15) 0.01454(9) Uani 1 1 d .

loop_
_atom_site_aniso_label
_atom_site_aniso_U_11
_atom_site_aniso_U_22
_atom_site_aniso_U_33
_atom_site_aniso_U_23
_atom_site_aniso_U_13
_atom_site_aniso_U_12
C1 0.016(2) 0.0185(18) 0.0207(19) -0.0021(15) -0.0067(16) 0.0016(16)
C2 0.0184(19) 0.0170(18) 0.0184(18) 0.0007(13) -0.0048(15) -0.0030(15)
C3 0.019(2) 0.0156(17) 0.0225(19) -0.0017(15) -0.0054(16) 0.0022(16)
C4 0.0198(19) 0.0203(18) 0.0190(18) -0.0023(17) -0.0030(15) 0.0036(18)
C5 0.017(2) 0.0167(18) 0.0211(19) 0.0034(15) -0.0097(16) 0.0017(16)
C6 0.025(2) 0.0222(19) 0.0298(19) -0.0057(17) 0.0030(17) 0.0023(18)
C7 0.018(2) 0.0247(19) 0.035(2) -0.0001(17) 0.0000(18) -0.0031(17)
C8 0.030(2) 0.0175(19) 0.036(2) -0.0060(18) -0.0075(19) 0.0022(18)
C9 0.035(3) 0.035(2) 0.0167(18) -0.0025(17) -0.0016(17) 0.006(2)
C10 0.032(2) 0.023(2) 0.026(2) 0.0092(17) -0.0057(19) -0.0024(18)
C11 0.0215(19) 0.030(2) 0.0148(17) -0.0009(18) 0.0003(15) -0.0036(19)
C12 0.019(2) 0.0169(17) 0.0129(17) -0.0028(14) -0.0004(15) 0.0034(15)
C13 0.024(2) 0.0225(19) 0.0180(19) -0.0003(15) 0.0010(16) -0.0009(16)
C14 0.020(2) 0.0197(18) 0.0176(18) -0.0002(15) 0.0012(15) -0.0005(15)
C15 0.022(2) 0.0242(18) 0.0161(18) 0.0005(15) 0.0003(17) -0.0013(17)
C16 0.024(2) 0.043(2) 0.020(2) -0.0005(18) 0.0010(18) -0.005(2)
C17 0.032(3) 0.031(2) 0.034(2) 0.0000(19) -0.003(2) 0.0085(19)
C18 0.024(2) 0.041(2) 0.024(2) 0.0090(18) -0.0020(19) -0.007(2)
C19 0.024(2) 0.0189(17) 0.0223(19) 0.0001(15) -0.0035(16) 0.0011(17)
C20 0.026(2) 0.0173(19) 0.029(2) 0.0042(17) -0.0092(18) -0.0035(17)
C21 0.024(2) 0.039(2) 0.022(2) 0.0112(18) -0.0024(18) -0.0165(19)
C22 0.020(2) 0.038(2) 0.022(2) -0.0019(18) 0.0062(17) -0.0018(19)
C23 0.020(2) 0.025(2) 0.0146(19) 0.0009(16) -0.0045(16) 0.0003(17)
N1 0.0203(16) 0.0173(14) 0.0175(14) 0.0018(13) 0.0032(14) 0.0020(13)
N2 0.0157(16) 0.0196(15) 0.0161(15) -0.0004(12) -0.0007(14) 0.0018(14)
O1 0.0328(16) 0.0202(12) 0.0370(14) 0.0066(13) 0.0127(14) 0.0097(13)
Mo1 0.01628(15) 0.01315(13) 0.01421(13) 0.00029(13) -0.00035(15) 0.00059(15)

loop_
_atom_type_symbol
_atom_type_description
_atom_type_scat_dispersion_real
_atom_type_scat_dispersion_imag
_atom_type_scat_source
C C 0.0033 0.0016 'International Tables Vol C Tables 4.2.6.8 and 6.1.1.4'
H H 0.0000 0.0000 'International Tables Vol C Tables 4.2.6.8 and 6.1.1.4'
N N 0.0061 0.0033 'International Tables Vol C Tables 4.2.6.8 and 6.1.1.4'
O O 0.0106 0.0060 'International Tables Vol C Tables 4.2.6.8 and 6.1.1.4'
Mo Mo -1.6832 0.6857 'International Tables Vol C Tables 4.2.6.8 and 6.1.1.4'

loop_
_geom_angle_atom_site_label_1
_geom_angle_atom_site_label_2
_geom_angle_atom_site_label_3
_geom_angle
C5 C1 C2 108.7(3)
C5 C1 C6 126.5(3)
C2 C1 C6 124.6(3)
C5 C1 Mo1 73.5(2)
C2 C1 Mo1 71.5(2)
C6 C1 Mo1 124.7(2)
C3 C2 C1 107.2(3)
C3 C2 C7 126.4(3)
C1 C2 C7 125.4(3)
C3 C2 Mo1 71.6(2)
C1 C2 Mo1 73.9(2)
C7 C2 Mo1 128.8(2)
C2 C3 C4 108.6(3)
C2 C3 C8 126.3(3)
C4 C3 C8 125.0(3)
C2 C3 Mo1 73.6(2)
C4 C3 Mo1 72.1(2)
C8 C3 Mo1 122.5(2)
C3 C4 C5 106.8(3)
C3 C4 C9 126.0(3)
C5 C4 C9 126.5(3)
C3 C4 Mo1 72.67(19)
C5 C4 Mo1 75.33(19)
C9 C4 Mo1 125.3(2)
C1 C5 C4 108.7(3)
C1 C5 C10 126.7(3)
C4 C5 C10 124.5(3)
C1 C5 Mo1 73.1(2)
C4 C5 Mo1 69.86(19)
C10 C5 Mo1 126.5(2)
C1 C6 H6A 109.5
C1 C6 H6B 109.5
H6A C6 H6B 109.5
C1 C6 H6C 109.5
H6A C6 H6C 109.5
H6B C6 H6C 109.5
C2 C7 H7A 109.5
C2 C7 H7B 109.5
H7A C7 H7B 109.5
C2 C7 H7C 109.5
H7A C7 H7C 109.5
H7B C7 H7C 109.5
C3 C8 H8A 109.5
C3 C8 H8B 109.5
H8A C8 H8B 109.5
C3 C8 H8C 109.5
H8A C8 H8C 109.5
H8B C8 H8C 109.5
C4 C9 H9A 109.5
C4 C9 H9B 109.5
H9A C9 H9B 109.5
C4 C9 H9C 109.5
H9A C9 H9C 109.5
H9B C9 H9C 109.5
C5 C10 H10A 109.5
C5 C10 H10B 109.5
H10A C10 H10B 109.5
C5 C10 H10C 109.5
H10A C10 H10C 109.5
H10B C10 H10C 109.5
C12 C11 Mo1 71.90(19)
C12 C11 H11A 116.4
Mo1 C11 H11A 116.4
C12 C11 H11B 116.4
Mo1 C11 H11B 116.4
H11A C11 H11B 113.4
C11 C12 C13 119.8(3)
C11 C12 Mo1 70.60(19)
C13 C12 Mo1 118.0(2)
C11 C12 H12 113.9
C13 C12 H12 113.9
Mo1 C12 H12 113.9
C12 C13 C14 112.0(3)
C12 C13 H13A 109.2
C14 C13 H13A 109.2
C12 C13 H13B 109.2
C14 C13 H13B 109.2
H13A C13 H13B 107.9
C13 C14 C15 117.8(3)
C13 C14 H14A 107.9
C15 C14 H14A 107.9
C13 C14 H14B 107.9
C15 C14 H14B 107.9
H14A C14 H14B 107.2
C18 C15 C16 109.6(3)
C18 C15 C17 108.8(3)
C16 C15 C17 108.8(3)
C18 C15 C14 110.9(3)
C16 C15 C14 108.0(3)
C17 C15 C14 110.7(3)
C15 C16 H16A 109.5
C15 C16 H16B 109.5
H16A C16 H16B 109.5
C15 C16 H16C 109.5
H16A C16 H16C 109.5
H16B C16 H16C 109.5
C15 C17 H17A 109.5
C15 C17 H17B 109.5
H17A C17 H17B 109.5
C15 C17 H17C 109.5
H17A C17 H17C 109.5
H17B C17 H17C 109.5
C15 C18 H18A 109.5
C15 C18 H18B 109.5
H18A C18 H18B 109.5
C15 C18 H18C 109.5
H18A C18 H18C 109.5
H18B C18 H18C 109.5
N2 C19 C20 123.1(4)
N2 C19 H19 118.5
C20 C19 H19 118.5
C19 C20 C21 119.6(3)
C19 C20 H20 120.2
C21 C20 H20 120.2
C20 C21 C22 118.3(4)
C20 C21 H21 120.9
C22 C21 H21 120.9
C23 C22 C21 119.2(4)
C23 C22 H22 120.4
C21 C22 H22 120.4
N2 C23 C22 122.8(3)
N2 C23 H23 118.6
C22 C23 H23 118.6
O1 N1 Mo1 175.2(3)
C19 N2 C23 117.0(3)
C19 N2 Mo1 122.7(2)
C23 N2 Mo1 119.8(2)
N1 Mo1 N2 91.05(12)
N1 Mo1 C11 94.54(14)
N2 Mo1 C11 119.27(12)
N1 Mo1 C12 99.69(13)
N2 Mo1 C12 81.95(11)
C11 Mo1 C12 37.50(12)
N1 Mo1 C4 106.88(13)
N2 Mo1 C4 91.00(12)
C11 Mo1 C4 142.76(13)
C12 Mo1 C4 152.64(12)
N1 Mo1 C3 96.30(13)
N2 Mo1 C3 125.40(11)
C11 Mo1 C3 113.95(13)
C12 Mo1 C3 148.02(13)
C4 Mo1 C3 35.27(12)
N1 Mo1 C2 118.52(12)
N2 Mo1 C2 141.35(11)
C11 Mo1 C2 84.78(12)
C12 Mo1 C2 113.81(12)
C4 Mo1 C2 58.34(12)
C3 Mo1 C2 34.72(12)
N1 Mo1 C1 152.26(13)
N2 Mo1 C1 110.61(12)
C11 Mo1 C1 89.80(13)
C12 Mo1 C1 100.34(12)
C4 Mo1 C1 57.47(12)
C3 Mo1 C1 57.27(12)
C2 Mo1 C1 34.61(11)
N1 Mo1 C5 140.95(13)
N2 Mo1 C5 84.41(11)
C11 Mo1 C5 121.43(13)
C12 Mo1 C5 117.88(12)
C4 Mo1 C5 34.81(11)
C3 Mo1 C5 57.29(12)
C2 Mo1 C5 56.94(11)
C1 Mo1 C5 33.44(12)

loop_
_geom_bond_atom_site_label_1
_geom_bond_atom_site_label_2
_geom_bond_distance
C1 C5 1.391(5)
C1 C2 1.428(5)
C1 C6 1.519(5)
C1 Mo1 2.416(4)
C2 C3 1.415(5)
C2 C7 1.497(5)
C2 Mo1 2.384(4)
C3 C4 1.426(5)
C3 C8 1.503(5)
C3 Mo1 2.358(4)
C4 C5 1.429(5)
C4 C9 1.502(5)
C4 Mo1 2.350(3)
C5 C10 1.508(5)
C5 Mo1 2.421(3)
C6 H6A 0.9800
C6 H6B 0.9800
C6 H6C 0.9800
C7 H7A 0.9800
C7 H7B 0.9800
C7 H7C 0.9800
C8 H8A 0.9800
C8 H8B 0.9800
C8 H8C 0.9800
C9 H9A 0.9800
C9 H9B 0.9800
C9 H9C 0.9800
C10 H10A 0.9800
C10 H10B 0.9800
C10 H10C 0.9800
C11 C12 1.422(5)
C11 Mo1 2.203(3)
C11 H11A 0.9900
C11 H11B 0.9900
C12 C13 1.514(5)
C12 Mo1 2.220(3)
C12 H12 1.0000
C13 C14 1.531(5)
C13 H13A 0.9900
C13 H13B 0.9900
C14 C15 1.534(5)
C14 H14A 0.9900
C14 H14B 0.9900
C15 C18 1.526(5)
C15 C16 1.529(5)
C15 C17 1.533(5)
C16 H16A 0.9800
C16 H16B 0.9800
C16 H16C 0.9800
C17 H17A 0.9800
C17 H17B 0.9800
C17 H17C 0.9800
C18 H18A 0.9800
C18 H18B 0.9800
C18 H18C 0.9800
C19 N2 1.341(4)
C19 C20 1.373(5)
C19 H19 0.9500
C20 C21 1.376(5)
C20 H20 0.9500
C21 C22 1.383(5)
C21 H21 0.9500
C22 C23 1.375(5)
C22 H22 0.9500
C23 N2 1.352(4)
C23 H23 0.9500
N1 O1 1.222(3)
N1 Mo1 1.768(3)
N2 Mo1 2.200(3)

loop_
_geom_torsion_atom_site_label_1
_geom_torsion_atom_site_label_2
_geom_torsion_atom_site_label_3
_geom_torsion_atom_site_label_4
_geom_torsion
C5 C1 C2 C3 0.2(4)
C6 C1 C2 C3 175.7(3)
Mo1 C1 C2 C3 -64.4(2)
C5 C1 C2 C7 -168.9(3)
C6 C1 C2 C7 6.6(6)
Mo1 C1 C2 C7 126.5(4)
C5 C1 C2 Mo1 64.6(3)
C6 C1 C2 Mo1 -119.9(3)
C1 C2 C3 C4 1.8(4)
C7 C2 C3 C4 170.8(3)
Mo1 C2 C3 C4 -64.1(2)
C1 C2 C3 C8 -175.5(3)
C7 C2 C3 C8 -6.5(6)
Mo1 C2 C3 C8 118.6(4)
C1 C2 C3 Mo1 65.9(2)
C7 C2 C3 Mo1 -125.1(4)
C2 C3 C4 C5 -3.1(4)
C8 C3 C4 C5 174.2(3)
Mo1 C3 C4 C5 -68.2(2)
C2 C3 C4 C9 -173.4(3)
C8 C3 C4 C9 3.9(6)
Mo1 C3 C4 C9 121.5(4)
C2 C3 C4 Mo1 65.1(2)
C8 C3 C4 Mo1 -117.5(3)
C2 C1 C5 C4 -2.2(4)
C6 C1 C5 C4 -177.6(3)
Mo1 C1 C5 C4 61.1(2)
C2 C1 C5 C10 173.5(3)
C6 C1 C5 C10 -1.9(6)
Mo1 C1 C5 C10 -123.2(4)
C2 C1 C5 Mo1 -63.3(2)
C6 C1 C5 Mo1 121.3(4)
C3 C4 C5 C1 3.3(4)
C9 C4 C5 C1 173.5(3)
Mo1 C4 C5 C1 -63.1(3)
C3 C4 C5 C10 -172.5(3)
C9 C4 C5 C10 -2.3(6)
Mo1 C4 C5 C10 121.1(3)
C3 C4 C5 Mo1 66.4(2)
C9 C4 C5 Mo1 -123.4(4)
Mo1 C11 C12 C13 -111.8(3)
C11 C12 C13 C14 -76.4(4)
Mo1 C12 C13 C14 -159.0(2)
C12 C13 C14 C15 172.5(3)
C13 C14 C15 C18 63.8(4)
C13 C14 C15 C16 -176.1(3)
C13 C14 C15 C17 -57.1(4)
N2 C19 C20 C21 -0.4(6)
C19 C20 C21 C22 -0.8(6)
C20 C21 C22 C23 0.6(6)
C21 C22 C23 N2 0.8(6)
C20 C19 N2 C23 1.8(5)
C20 C19 N2 Mo1 -170.1(3)
C22 C23 N2 C19 -2.0(5)
C22 C23 N2 Mo1 170.2(3)
O1 N1 Mo1 N2 -81(3)
O1 N1 Mo1 C11 159(3)
O1 N1 Mo1 C12 -163(3)
O1 N1 Mo1 C4 10(3)
O1 N1 Mo1 C3 44(3)
O1 N1 Mo1 C2 73(3)
O1 N1 Mo1 C1 61(3)
O1 N1 Mo1 C5 1(3)
C19 N2 Mo1 N1 -150.4(3)
C23 N2 Mo1 N1 37.9(3)
C19 N2 Mo1 C11 -54.6(3)
C23 N2 Mo1 C11 133.7(3)
C19 N2 Mo1 C12 -50.8(3)
C23 N2 Mo1 C12 137.5(3)
C19 N2 Mo1 C4 102.7(3)
C23 N2 Mo1 C4 -69.0(3)
C19 N2 Mo1 C3 111.1(3)
C23 N2 Mo1 C3 -60.6(3)
C19 N2 Mo1 C2 67.6(3)
C23 N2 Mo1 C2 -104.1(3)
C19 N2 Mo1 C1 47.3(3)
C23 N2 Mo1 C1 -124.4(2)
C19 N2 Mo1 C5 68.5(3)
C23 N2 Mo1 C5 -103.2(3)
C12 C11 Mo1 N1 100.0(2)
C12 C11 Mo1 N2 6.3(3)
C12 C11 Mo1 C4 -134.1(2)
C12 C11 Mo1 C3 -161.0(2)
C12 C11 Mo1 C2 -141.7(2)
C12 C11 Mo1 C1 -107.4(2)
C12 C11 Mo1 C5 -96.0(2)
C11 C12 Mo1 N1 -84.8(2)
C13 C12 Mo1 N1 29.4(3)
C11 C12 Mo1 N2 -174.5(2)
C13 C12 Mo1 N2 -60.3(3)
C13 C12 Mo1 C11 114.2(3)
C11 C12 Mo1 C4 109.1(3)
C13 C12 Mo1 C4 -136.7(3)
C11 C12 Mo1 C3 34.1(3)
C13 C12 Mo1 C3 148.3(2)
C11 C12 Mo1 C2 42.4(2)
C13 C12 Mo1 C2 156.6(2)
C11 C12 Mo1 C1 75.9(2)
C13 C12 Mo1 C1 -169.9(3)
C11 C12 Mo1 C5 106.2(2)
C13 C12 Mo1 C5 -139.6(2)
C3 C4 Mo1 N1 76.7(2)
C5 C4 Mo1 N1 -170.1(2)
C9 C4 Mo1 N1 -45.5(3)
C3 C4 Mo1 N2 168.1(2)
C5 C4 Mo1 N2 -78.7(2)
C9 C4 Mo1 N2 45.9(3)
C3 C4 Mo1 C11 -45.7(3)
C5 C4 Mo1 C11 67.5(3)
C9 C4 Mo1 C11 -167.9(3)
C3 C4 Mo1 C12 -117.6(3)
C5 C4 Mo1 C12 -4.4(4)
C9 C4 Mo1 C12 120.1(3)
C5 C4 Mo1 C3 113.2(3)
C9 C4 Mo1 C3 -122.2(4)
C3 C4 Mo1 C2 -36.84(19)
C5 C4 Mo1 C2 76.4(2)
C9 C4 Mo1 C2 -159.1(4)
C3 C4 Mo1 C1 -77.9(2)
C5 C4 Mo1 C1 35.3(2)
C9 C4 Mo1 C1 159.8(4)
C3 C4 Mo1 C5 -113.2(3)
C9 C4 Mo1 C5 124.6(4)
C2 C3 Mo1 N1 133.2(2)
C4 C3 Mo1 N1 -110.5(2)
C8 C3 Mo1 N1 10.1(3)
C2 C3 Mo1 N2 -131.04(19)
C4 C3 Mo1 N2 -14.7(3)
C8 C3 Mo1 N2 105.9(3)
C2 C3 Mo1 C11 35.3(2)
C4 C3 Mo1 C11 151.7(2)
C8 C3 Mo1 C11 -87.7(3)
C2 C3 Mo1 C12 13.4(3)
C4 C3 Mo1 C12 129.8(3)
C8 C3 Mo1 C12 -109.6(3)
C2 C3 Mo1 C4 -116.4(3)
C8 C3 Mo1 C4 120.6(4)
C4 C3 Mo1 C2 116.4(3)
C8 C3 Mo1 C2 -123.0(4)
C2 C3 Mo1 C1 -37.79(19)
C4 C3 Mo1 C1 78.6(2)
C8 C3 Mo1 C1 -160.8(3)
C2 C3 Mo1 C5 -77.8(2)
C4 C3 Mo1 C5 38.6(2)
C8 C3 Mo1 C5 159.2(3)
C3 C2 Mo1 N1 -55.6(2)
C1 C2 Mo1 N1 -170.4(2)
C7 C2 Mo1 N1 66.8(3)
C3 C2 Mo1 N2 79.9(2)
C1 C2 Mo1 N2 -35.0(3)
C7 C2 Mo1 N2 -157.7(3)
C3 C2 Mo1 C11 -147.9(2)
C1 C2 Mo1 C11 97.3(2)
C7 C2 Mo1 C11 -25.5(3)
C3 C2 Mo1 C12 -172.29(19)
C1 C2 Mo1 C12 72.9(2)
C7 C2 Mo1 C12 -49.9(3)
C3 C2 Mo1 C4 37.44(19)
C1 C2 Mo1 C4 -77.4(2)
C7 C2 Mo1 C4 159.8(4)
C1 C2 Mo1 C3 -114.8(3)
C7 C2 Mo1 C3 122.4(4)
C3 C2 Mo1 C1 114.8(3)
C7 C2 Mo1 C1 -122.8(4)
C3 C2 Mo1 C5 78.9(2)
C1 C2 Mo1 C5 -35.92(19)
C7 C2 Mo1 C5 -158.7(4)
C5 C1 Mo1 N1 -98.5(3)
C2 C1 Mo1 N1 18.3(4)
C6 C1 Mo1 N1 138.1(3)
C5 C1 Mo1 N2 40.7(2)
C2 C1 Mo1 N2 157.52(19)
C6 C1 Mo1 N2 -82.7(3)
C5 C1 Mo1 C11 162.1(2)
C2 C1 Mo1 C11 -81.1(2)
C6 C1 Mo1 C11 38.7(3)
C5 C1 Mo1 C12 125.9(2)
C2 C1 Mo1 C12 -117.3(2)
C6 C1 Mo1 C12 2.6(3)
C5 C1 Mo1 C4 -36.7(2)
C2 C1 Mo1 C4 80.1(2)
C6 C1 Mo1 C4 -160.1(4)
C5 C1 Mo1 C3 -78.9(2)
C2 C1 Mo1 C3 37.93(19)
C6 C1 Mo1 C3 157.7(3)
C5 C1 Mo1 C2 -116.8(3)
C6 C1 Mo1 C2 119.8(4)
C2 C1 Mo1 C5 116.8(3)
C6 C1 Mo1 C5 -123.3(4)
C1 C5 Mo1 N1 133.1(2)
C4 C5 Mo1 N1 15.1(3)
C10 C5 Mo1 N1 -103.5(3)
C1 C5 Mo1 N2 -142.2(2)
C4 C5 Mo1 N2 99.9(2)
C10 C5 Mo1 N2 -18.8(3)
C1 C5 Mo1 C11 -21.1(3)
C4 C5 Mo1 C11 -139.1(2)
C10 C5 Mo1 C11 102.3(3)
C1 C5 Mo1 C12 -64.4(2)
C4 C5 Mo1 C12 177.7(2)
C10 C5 Mo1 C12 59.1(3)
C1 C5 Mo1 C4 117.9(3)
C10 C5 Mo1 C4 -118.6(4)
C1 C5 Mo1 C3 78.8(2)
C4 C5 Mo1 C3 -39.1(2)
C10 C5 Mo1 C3 -157.7(4)
C1 C5 Mo1 C2 37.2(2)
C4 C5 Mo1 C2 -80.7(2)
C10 C5 Mo1 C2 160.6(4)
C4 C5 Mo1 C1 -117.9(3)
C10 C5 Mo1 C1 123.4(4)
